data_7701623
loop_
_publ_author_name
'Sakiyama, Hiroshi'
'Shomura, Kaoru'
'Ito, Misaki'
'Waki, Katsushi'
'Yamasaki, Mikio'

_publ_section_title
;
 The crystal structure of
 [Mg(dmso)<sub>6</sub>][BPh<sub>4</sub>]<sub>2</sub> and the formation
 mechanism of the conformer on the basis of conformational analysis.
;
_journal_issue 27
_journal_name_full 'Dalton transactions (Cambridge, England : 2003)'
_journal_page_first 10174
_journal_page_last 10179
_journal_paper_doi 10.1039/c9dt02173f
_journal_volume 48
_journal_year 2019
_chemical_formula_moiety 'C12 H36 Mg O6 S6, 2(C24 H20 B)'
_chemical_formula_sum 'C60 H76 B2 Mg O6 S6'
_chemical_formula_weight 1131.54
_space_group_crystal_system tetragonal
_space_group_IT_number 86
_space_group_name_Hall '-P 4bc'
_space_group_name_H-M_alt 'P 42/n :2'
_atom_sites_solution_hydrogens geom
_atom_sites_solution_primary direct
_atom_sites_solution_secondary difmap
_audit_update_record
;
2018-07-23 deposited with the CCDC.	2019-05-30 downloaded from the CCDC.
;
_cell_angle_alpha 90.0000
_cell_angle_beta 90.0000
_cell_angle_gamma 90.0000
_cell_formula_units_Z 4
_cell_length_a 17.80830(9)
_cell_length_b 17.80830(9)
_cell_length_c 19.49485(15)
_cell_measurement_reflns_used 45154
_cell_measurement_temperature 200
_cell_measurement_theta_max 79.16
_cell_measurement_theta_min 3.32
_cell_volume 6182.51(6)
_computing_cell_refinement 'CrysAlisPro 1.171.39.31c (Rigaku OD, 2017)'
_computing_data_collection 'CrysAlisPro 1.171.39.31c (Rigaku OD, 2017)'
_computing_data_reduction 'CrysAlisPro 1.171.39.31c (Rigaku OD, 2017)'
_computing_molecular_graphics 'CrystalStructure 4.2'
_computing_publication_material 'CrystalStructure 4.2 (Rigaku, 2017)'
_computing_structure_refinement 'SHELXL Version 2017/1 (Sheldrick, 2008)'
_computing_structure_solution 'SHELXT Version 2014/5 (Sheldrick, 2014)'
_diffrn_ambient_temperature 200
_diffrn_detector_area_resol_mean 5.811
_diffrn_measured_fraction_theta_full 1.000
_diffrn_measured_fraction_theta_max 1.000
_diffrn_measurement_device_type 'Rigaku XtaLAB PRO MM007'
_diffrn_measurement_method \w
_diffrn_radiation_type 'Cu K\a'
_diffrn_radiation_wavelength 1.54184
_diffrn_reflns_av_R_equivalents 0.0291
_diffrn_reflns_av_unetI/netI 0.0115
_diffrn_reflns_Laue_measured_fraction_full 1.000
_diffrn_reflns_Laue_measured_fraction_max 1.000
_diffrn_reflns_limit_h_max 21
_diffrn_reflns_limit_h_min -21
_diffrn_reflns_limit_k_max 21
_diffrn_reflns_limit_k_min -21
_diffrn_reflns_limit_l_max 24
_diffrn_reflns_limit_l_min -17
_diffrn_reflns_number 79058
_diffrn_reflns_point_group_measured_fraction_full 1.000
_diffrn_reflns_point_group_measured_fraction_max 1.000
_diffrn_reflns_theta_full 67.684
_diffrn_reflns_theta_max 72.092
_diffrn_reflns_theta_min 3.361
_diffrn_standards_number 0
_exptl_absorpt_coefficient_mu 2.509
_exptl_absorpt_correction_T_max 0.605
_exptl_absorpt_correction_T_min 0.517
_exptl_absorpt_correction_type multi-scan
_exptl_absorpt_process_details
;
CrysAlisPro 1.171.39.31c (Rigaku Oxford Diffraction, 2017)
Empirical absorption correction using spherical harmonics,
 implemented in SCALE3 ABSPACK scaling algorithm.
;
_exptl_crystal_colour colourless
_exptl_crystal_density_diffrn 1.216
_exptl_crystal_density_method 'not measured'
_exptl_crystal_description block
_exptl_crystal_F_000 2408.00
_exptl_crystal_size_max 0.290
_exptl_crystal_size_mid 0.250
_exptl_crystal_size_min 0.200
_refine_diff_density_max 0.22
_refine_diff_density_min -0.42
_refine_ls_extinction_method none
_refine_ls_goodness_of_fit_ref 1.036
_refine_ls_hydrogen_treatment constr
_refine_ls_number_parameters 406
_refine_ls_number_reflns 6091
_refine_ls_number_restraints 310
_refine_ls_R_factor_all 0.0370
_refine_ls_R_factor_gt 0.0355
_refine_ls_shift/su_max 0.001
_refine_ls_structure_factor_coef Fsqd
_refine_ls_weighting_details 'w = 1/[\s^2^(Fo^2^)+(0.0500P)^2^+1.9406P] where P=(Fo^2^+2Fc^2^)/3'
_refine_ls_weighting_scheme calc
_refine_ls_wR_factor_gt 0.0970
_refine_ls_wR_factor_ref 0.0982
_reflns_Friedel_coverage 0.000
_reflns_number_gt 5725
_reflns_number_total 6091
_reflns_threshold_expression F^2^>2.0\s(F^2^)
_cod_data_source_file c9dt02173f2.cif
_cod_data_source_block SX17098R
_cod_original_sg_symbol_H-M 'P 42/n'
_cod_database_code 7701623

loop_
_space_group_symop_id
_space_group_symop_operation_xyz
1 +X,+Y,+Z
2 1/2-X,1/2-Y,+Z
3 -Y,1/2+X,1/2+Z
4 1/2+Y,-X,1/2+Z
5 -X,-Y,-Z
6 -1/2+X,-1/2+Y,-Z
7 +Y,-1/2-X,-1/2-Z
8 -1/2-Y,+X,-1/2-Z

loop_
_atom_site_label
_atom_site_type_symbol
_atom_site_fract_x
_atom_site_fract_y
_atom_site_fract_z
_atom_site_U_iso_or_equiv
_atom_site_adp_type
_atom_site_occupancy
_atom_site_site_symmetry_order
_atom_site_calc_flag
_atom_site_refinement_flags_posn
_atom_site_refinement_flags_adp
_atom_site_refinement_flags_occupancy
_atom_site_disorder_assembly
_atom_site_disorder_group
S1 S 0.53953(2) 0.68543(2) 0.47956(2) 0.04602(11) Uani 1 1 d . . . . .
S2A S 0.31825(3) 0.53755(3) 0.55042(3) 0.05075(17) Uani 0.8689(16) 1 d D U P A 1
C3A C 0.30925(14) 0.62700(15) 0.50858(16) 0.0615(6) Uani 0.8689(16) 1 d D U P A 1
H3A1 H 0.358735 0.650797 0.505234 0.092 Uiso 0.8689(16) 1 calc R U P A 1
H3A2 H 0.275511 0.659237 0.535227 0.092 Uiso 0.8689(16) 1 calc R U P A 1
H3A3 H 0.288596 0.619762 0.462456 0.092 Uiso 0.8689(16) 1 calc R U P A 1
C4A C 0.35551(14) 0.57265(14) 0.62911(11) 0.0680(6) Uani 0.8689(16) 1 d D U P A 1
H4A1 H 0.369408 0.530479 0.658805 0.102 Uiso 0.8689(16) 1 calc R U P A 1
H4A2 H 0.317531 0.603491 0.652123 0.102 Uiso 0.8689(16) 1 calc R U P A 1
H4A3 H 0.400045 0.603251 0.619609 0.102 Uiso 0.8689(16) 1 calc R U P A 1
S2B S 0.36369(18) 0.57067(18) 0.56118(16) 0.0532(11) Uani 0.1311(16) 1 d D U P A 2
C3B C 0.2887(9) 0.6090(12) 0.5185(10) 0.065(3) Uani 0.1311(16) 1 d D U P A 2
H3B1 H 0.306912 0.642638 0.482416 0.097 Uiso 0.1311(16) 1 calc R U P A 2
H3B2 H 0.257597 0.637418 0.550876 0.097 Uiso 0.1311(16) 1 calc R U P A 2
H3B3 H 0.258631 0.568768 0.497912 0.097 Uiso 0.1311(16) 1 calc R U P A 2
C4B C 0.3229(9) 0.5268(9) 0.6303(7) 0.071(3) Uani 0.1311(16) 1 d D U P A 2
H4B1 H 0.275344 0.503928 0.616118 0.107 Uiso 0.1311(16) 1 calc R U P A 2
H4B2 H 0.313380 0.563798 0.666521 0.107 Uiso 0.1311(16) 1 calc R U P A 2
H4B3 H 0.356727 0.487830 0.647675 0.107 Uiso 0.1311(16) 1 calc R U P A 2
S3A S 0.56898(3) 0.54415(2) 0.64681(2) 0.04915(14) Uani 0.9221(13) 1 d D U P A 3
C5A C 0.53242(16) 0.54399(19) 0.73114(12) 0.0883(8) Uani 0.9221(13) 1 d D U P A 3
H5A1 H 0.485763 0.573149 0.732323 0.132 Uiso 0.9221(13) 1 calc R U P A 3
H5A2 H 0.569088 0.566522 0.762463 0.132 Uiso 0.9221(13) 1 calc R U P A 3
H5A3 H 0.522135 0.492222 0.745358 0.132 Uiso 0.9221(13) 1 calc R U P A 3
C6A C 0.64926(13) 0.48829(16) 0.66328(13) 0.0800(7) Uani 0.9221(13) 1 d D U P A 3
H6A1 H 0.633700 0.440490 0.683739 0.120 Uiso 0.9221(13) 1 calc R U P A 3
H6A2 H 0.682645 0.514831 0.695056 0.120 Uiso 0.9221(13) 1 calc R U P A 3
H6A3 H 0.675871 0.478637 0.620174 0.120 Uiso 0.9221(13) 1 calc R U P A 3
S3B S 0.5769(3) 0.4732(3) 0.6521(3) 0.0592(15) Uani 0.0779(13) 1 d D U P A 4
C5B C 0.5404(13) 0.4923(14) 0.7332(8) 0.059(3) Uani 0.0779(13) 1 d D U P A 4
H5B1 H 0.487077 0.505328 0.729150 0.088 Uiso 0.0779(13) 1 calc R U P A 4
H5B2 H 0.567714 0.534528 0.753673 0.088 Uiso 0.0779(13) 1 calc R U P A 4
H5B3 H 0.545784 0.447919 0.762508 0.088 Uiso 0.0779(13) 1 calc R U P A 4
C6B C 0.6446(9) 0.5437(10) 0.6454(9) 0.049(3) Uani 0.0779(13) 1 d D U P A 4
H6B1 H 0.672661 0.537395 0.602545 0.073 Uiso 0.0779(13) 1 calc R U P A 4
H6B2 H 0.679182 0.540477 0.684370 0.073 Uiso 0.0779(13) 1 calc R U P A 4
H6B3 H 0.619909 0.592920 0.645486 0.073 Uiso 0.0779(13) 1 calc R U P A 4
Mg1 Mg 0.500000 0.500000 0.500000 0.03364(14) Uani 1 2 d S . P A .
O1 O 0.50098(6) 0.61645(5) 0.50842(5) 0.0428(2) Uani 1 1 d . . . . .
O2 O 0.38346(6) 0.49882(6) 0.51458(6) 0.0467(2) Uani 1 1 d D . . . .
O3 O 0.51638(6) 0.49530(5) 0.60494(5) 0.0435(2) Uani 1 1 d D . . . .
C1 C 0.63381(9) 0.68442(9) 0.50991(9) 0.0505(4) Uani 1 1 d . . . . .
H1A H 0.656734 0.635695 0.499563 0.076 Uiso 1 1 calc R U . . .
H1B H 0.634175 0.692661 0.559615 0.076 Uiso 1 1 calc R U . . .
H1C H 0.662423 0.724363 0.487267 0.076 Uiso 1 1 calc R U . . .
C2 C 0.55819(12) 0.66602(11) 0.39160(9) 0.0647(5) Uani 1 1 d . . . . .
H2A H 0.586061 0.618747 0.387840 0.097 Uiso 1 1 calc R U . . .
H2B H 0.588133 0.706894 0.371977 0.097 Uiso 1 1 calc R U . . .
H2C H 0.510662 0.661741 0.366572 0.097 Uiso 1 1 calc R U . . .
C7 C 0.79412(8) 0.31132(9) 0.67222(7) 0.0439(3) Uani 1 1 d . . . . .
C8 C 0.83408(10) 0.28842(11) 0.61374(8) 0.0575(4) Uani 1 1 d . . . . .
H8 H 0.832635 0.237016 0.600772 0.069 Uiso 1 1 calc R U . . .
C9 C 0.87586(10) 0.33850(15) 0.57399(10) 0.0727(6) Uani 1 1 d . . . . .
H9 H 0.903235 0.320498 0.535531 0.087 Uiso 1 1 calc R U . . .
C10 C 0.87770(10) 0.41311(14) 0.58994(11) 0.0741(6) Uani 1 1 d . . . . .
H10 H 0.904925 0.447430 0.562131 0.089 Uiso 1 1 calc R U . . .
C11 C 0.83969(11) 0.43759(11) 0.64663(11) 0.0684(5) Uani 1 1 d . . . . .
H11 H 0.840741 0.489331 0.658470 0.082 Uiso 1 1 calc R U . . .
C12 C 0.79944(9) 0.38728(9) 0.68715(9) 0.0532(4) Uani 1 1 d . . . . .
H12 H 0.774534 0.405830 0.726777 0.064 Uiso 1 1 calc R U . . .
C13 C 0.81319(9) 0.20765(8) 0.76932(7) 0.0427(3) Uani 1 1 d . . . . .
C14 C 0.79283(11) 0.17120(9) 0.83015(8) 0.0536(4) Uani 1 1 d . . . . .
H14 H 0.741447 0.170706 0.843238 0.064 Uiso 1 1 calc R U . . .
C15 C 0.84520(13) 0.13554(10) 0.87230(10) 0.0677(5) Uani 1 1 d . . . . .
H15 H 0.828907 0.111496 0.913176 0.081 Uiso 1 1 calc R U . . .
C16 C 0.91965(13) 0.13486(12) 0.85541(12) 0.0745(6) Uani 1 1 d . . . . .
H16 H 0.955234 0.111113 0.884516 0.089 Uiso 1 1 calc R U . . .
C17 C 0.94229(11) 0.16900(11) 0.79570(12) 0.0692(5) Uani 1 1 d . . . . .
H17 H 0.993762 0.168266 0.782921 0.083 Uiso 1 1 calc R U . . .
C18 C 0.88990(9) 0.20470(9) 0.75390(9) 0.0516(4) Uani 1 1 d . . . . .
H18 H 0.907017 0.228131 0.713008 0.062 Uiso 1 1 calc R U . . .
C19 C 0.68275(9) 0.78087(8) 0.69919(7) 0.0431(3) Uani 1 1 d . . . . .
C20 C 0.69987(10) 0.83404(9) 0.64823(8) 0.0511(4) Uani 1 1 d . . . . .
H20 H 0.750233 0.850959 0.643827 0.061 Uiso 1 1 calc R U . . .
C21 C 0.64559(12) 0.86282(9) 0.60393(8) 0.0590(4) Uani 1 1 d . . . . .
H21 H 0.659296 0.899185 0.570549 0.071 Uiso 1 1 calc R U . . .
C22 C 0.57216(11) 0.83884(10) 0.60825(9) 0.0617(5) Uani 1 1 d . . . . .
H22 H 0.535014 0.858721 0.578352 0.074 Uiso 1 1 calc R U . . .
C23 C 0.55347(10) 0.78565(11) 0.65655(9) 0.0588(4) Uani 1 1 d . . . . .
H23 H 0.503230 0.768039 0.659685 0.071 Uiso 1 1 calc R U . . .
C24 C 0.60825(9) 0.75749(9) 0.70099(8) 0.0480(3) Uani 1 1 d . . . . .
H24 H 0.593979 0.720776 0.733852 0.058 Uiso 1 1 calc R U . . .
C25 C 0.68880(8) 0.79651(7) 0.29729(7) 0.0367(3) Uani 1 1 d . . . . .
C26 C 0.70812(9) 0.82889(8) 0.36054(8) 0.0462(3) Uani 1 1 d . . . . .
H26 H 0.757911 0.822816 0.377121 0.055 Uiso 1 1 calc R U . . .
C27 C 0.65700(11) 0.86964(9) 0.39999(9) 0.0575(4) Uani 1 1 d . . . . .
H27 H 0.672491 0.890729 0.442452 0.069 Uiso 1 1 calc R U . . .
C28 C 0.58449(10) 0.87949(9) 0.37788(10) 0.0597(4) Uani 1 1 d . . . . .
H28 H 0.549372 0.906242 0.405237 0.072 Uiso 1 1 calc R U . . .
C29 C 0.56332(9) 0.84996(9) 0.31532(9) 0.0539(4) Uani 1 1 d . . . . .
H29 H 0.513611 0.857229 0.298936 0.065 Uiso 1 1 calc R U . . .
C30 C 0.61468(8) 0.80961(8) 0.27629(8) 0.0428(3) Uani 1 1 d . . . . .
H30 H 0.598802 0.789995 0.233356 0.051 Uiso 1 1 calc R U . . .
B1 B 0.750000 0.250000 0.72066(11) 0.0398(5) Uani 1 2 d S T P . .
B2 B 0.750000 0.750000 0.750000 0.0416(7) Uani 1 4 d S T P . .
B3 B 0.750000 0.750000 0.250000 0.0344(6) Uani 1 4 d S T P . .

loop_
_atom_site_aniso_label
_atom_site_aniso_U_11
_atom_site_aniso_U_22
_atom_site_aniso_U_33
_atom_site_aniso_U_23
_atom_site_aniso_U_13
_atom_site_aniso_U_12
S1 0.0518(2) 0.03204(17) 0.0542(2) 0.00351(14) -0.00055(16) 0.00002(13)
S2A 0.0390(3) 0.0438(3) 0.0695(3) -0.0013(2) 0.0182(2) 0.00121(19)
C3A 0.0526(13) 0.0531(14) 0.0788(15) 0.0099(11) 0.0045(12) 0.0127(10)
C4A 0.0800(15) 0.0727(14) 0.0513(11) -0.0060(10) 0.0204(10) 0.0229(12)
S2B 0.0443(18) 0.0582(18) 0.0572(17) -0.0044(13) 0.0179(13) 0.0056(14)
C3B 0.053(5) 0.064(6) 0.078(5) 0.000(5) 0.013(5) 0.008(5)
C4B 0.071(5) 0.073(5) 0.070(5) -0.007(4) 0.024(4) 0.007(5)
S3A 0.0659(3) 0.0421(2) 0.0394(2) -0.00201(15) -0.00833(17) -0.00410(17)
C5A 0.0859(16) 0.132(2) 0.0468(11) -0.0288(14) -0.0016(11) 0.0062(16)
C6A 0.0652(13) 0.0996(17) 0.0753(14) -0.0226(13) -0.0201(11) 0.0116(12)
S3B 0.067(3) 0.054(3) 0.056(3) -0.002(2) -0.010(2) 0.000(2)
C5B 0.073(6) 0.066(6) 0.037(5) -0.009(5) -0.007(5) -0.001(5)
C6B 0.043(5) 0.056(5) 0.048(5) -0.003(5) -0.022(5) 0.000(4)
Mg1 0.0370(3) 0.0323(3) 0.0316(3) -0.0003(2) 0.0016(2) 0.0018(2)
O1 0.0469(5) 0.0341(5) 0.0474(6) 0.0008(4) 0.0052(4) 0.0002(4)
O2 0.0417(5) 0.0451(5) 0.0535(6) -0.0052(4) 0.0082(4) 0.0062(4)
O3 0.0502(6) 0.0458(5) 0.0345(5) 0.0006(4) -0.0016(4) -0.0052(4)
C1 0.0514(9) 0.0450(8) 0.0551(9) -0.0036(7) 0.0016(7) -0.0054(7)
C2 0.0871(13) 0.0620(10) 0.0449(9) 0.0149(8) -0.0041(8) -0.0230(9)
C7 0.0399(7) 0.0551(8) 0.0367(7) 0.0073(6) -0.0027(6) 0.0001(6)
C8 0.0554(9) 0.0753(11) 0.0418(8) 0.0051(8) 0.0042(7) 0.0015(8)
C9 0.0514(10) 0.1200(18) 0.0468(9) 0.0245(10) 0.0084(8) 0.0056(10)
C10 0.0508(10) 0.0965(15) 0.0750(13) 0.0446(12) -0.0003(9) -0.0082(10)
C11 0.0635(11) 0.0641(11) 0.0777(13) 0.0251(10) -0.0049(9) -0.0103(9)
C12 0.0545(9) 0.0518(9) 0.0534(9) 0.0117(7) -0.0004(7) -0.0038(7)
C13 0.0545(8) 0.0361(7) 0.0375(7) -0.0048(5) -0.0073(6) -0.0033(6)
C14 0.0692(10) 0.0492(8) 0.0423(8) 0.0037(7) -0.0051(7) -0.0013(7)
C15 0.0994(15) 0.0564(10) 0.0472(9) 0.0096(8) -0.0168(9) -0.0034(10)
C16 0.0775(13) 0.0666(12) 0.0794(13) 0.0093(10) -0.0346(11) 0.0027(10)
C17 0.0585(10) 0.0657(11) 0.0835(13) 0.0045(10) -0.0223(10) 0.0013(8)
C18 0.0524(9) 0.0482(8) 0.0542(9) -0.0017(7) -0.0101(7) -0.0021(7)
C19 0.0540(8) 0.0431(7) 0.0323(7) -0.0062(6) -0.0014(6) 0.0046(6)
C20 0.0681(10) 0.0481(8) 0.0373(7) -0.0016(6) -0.0015(7) 0.0029(7)
C21 0.0957(14) 0.0462(8) 0.0351(7) -0.0033(6) -0.0050(8) 0.0138(8)
C22 0.0779(12) 0.0627(10) 0.0447(9) -0.0106(7) -0.0164(8) 0.0244(9)
C23 0.0573(10) 0.0689(11) 0.0501(9) -0.0109(8) -0.0101(7) 0.0130(8)
C24 0.0531(8) 0.0519(8) 0.0391(7) -0.0063(6) -0.0037(6) 0.0054(7)
C25 0.0425(7) 0.0336(6) 0.0342(6) 0.0030(5) 0.0046(5) -0.0016(5)
C26 0.0528(8) 0.0474(8) 0.0383(7) -0.0046(6) 0.0028(6) 0.0006(6)
C27 0.0763(12) 0.0524(9) 0.0437(8) -0.0100(7) 0.0145(8) -0.0010(8)
C28 0.0640(10) 0.0488(9) 0.0664(11) -0.0043(8) 0.0280(9) 0.0054(7)
C29 0.0467(8) 0.0474(8) 0.0677(11) 0.0049(7) 0.0123(7) 0.0060(6)
C30 0.0444(7) 0.0403(7) 0.0438(7) 0.0039(6) 0.0035(6) 0.0012(6)
B1 0.0454(12) 0.0407(11) 0.0333(10) 0.000 0.000 -0.0016(9)
B2 0.0458(10) 0.0458(10) 0.0333(15) 0.000 0.000 0.000
B3 0.0364(9) 0.0364(9) 0.0303(13) 0.000 0.000 0.000

loop_
_atom_type_symbol
_atom_type_description
_atom_type_scat_dispersion_real
_atom_type_scat_dispersion_imag
_atom_type_scat_source
C C 0.0181 0.0091
;
International Tables for Crystallography
(Vol. C, Tables 4.2.6.8 and 6.1.1.4)
;
H H 0.0000 0.0000
;
International Tables for Crystallography
(Vol. C, Table 6.1.1.4)
;
B B 0.0090 0.0039
;
International Tables for Crystallography
(Vol. C, Tables 4.2.6.8 and 6.1.1.4)
;
Mg Mg 0.1719 0.1771
;
International Tables for Crystallography
(Vol. C, Tables 4.2.6.8 and 6.1.1.4)
;
O O 0.0492 0.0322
;
International Tables for Crystallography
(Vol. C, Tables 4.2.6.8 and 6.1.1.4)
;
S S 0.3331 0.5567
;
International Tables for Crystallography
(Vol. C, Tables 4.2.6.8 and 6.1.1.4)
;

loop_
_geom_angle_atom_site_label_1
_geom_angle_atom_site_label_2
_geom_angle_atom_site_label_3
_geom_angle
_geom_angle_site_symmetry_1
_geom_angle_site_symmetry_3
O1 S1 C1 107.20(7) . .
O1 S1 C2 106.54(7) . .
C1 S1 C2 98.17(9) . .
O2 S2A C4A 105.66(9) . .
O2 S2A C3A 105.16(11) . .
C4A S2A C3A 96.48(13) . .
S2A C3A H3A1 109.5 . .
S2A C3A H3A2 109.5 . .
H3A1 C3A H3A2 109.5 . .
S2A C3A H3A3 109.5 . .
H3A1 C3A H3A3 109.5 . .
H3A2 C3A H3A3 109.5 . .
S2A C4A H4A1 109.5 . .
S2A C4A H4A2 109.5 . .
H4A1 C4A H4A2 109.5 . .
S2A C4A H4A3 109.5 . .
H4A1 C4A H4A3 109.5 . .
H4A2 C4A H4A3 109.5 . .
O2 S2B C3B 102.3(9) . .
O2 S2B C4B 100.0(6) . .
C3B S2B C4B 103.4(7) . .
O2 S2B Mg1 42.30(8) . .
C3B S2B Mg1 127.4(7) . .
C4B S2B Mg1 117.8(5) . .
S2B C3B H3B1 109.5 . .
S2B C3B H3B2 109.5 . .
H3B1 C3B H3B2 109.5 . .
S2B C3B H3B3 109.5 . .
H3B1 C3B H3B3 109.5 . .
H3B2 C3B H3B3 109.5 . .
S2B C4B H4B1 109.5 . .
S2B C4B H4B2 109.5 . .
H4B1 C4B H4B2 109.5 . .
S2B C4B H4B3 109.5 . .
H4B1 C4B H4B3 109.5 . .
H4B2 C4B H4B3 109.5 . .
O3 S3A C5A 105.79(11) . .
O3 S3A C6A 105.90(9) . .
C5A S3A C6A 97.34(13) . .
S3A C5A H5A1 109.5 . .
S3A C5A H5A2 109.5 . .
H5A1 C5A H5A2 109.5 . .
S3A C5A H5A3 109.5 . .
H5A1 C5A H5A3 109.5 . .
H5A2 C5A H5A3 109.5 . .
S3A C6A H6A1 109.5 . .
S3A C6A H6A2 109.5 . .
H6A1 C6A H6A2 109.5 . .
S3A C6A H6A3 109.5 . .
H6A1 C6A H6A3 109.5 . .
H6A2 C6A H6A3 109.5 . .
O3 S3B C5B 104.0(9) . .
O3 S3B C6B 105.4(7) . .
C5B S3B C6B 100.6(8) . .
S3B C5B H5B1 109.5 . .
S3B C5B H5B2 109.5 . .
H5B1 C5B H5B2 109.5 . .
S3B C5B H5B3 109.5 . .
H5B1 C5B H5B3 109.5 . .
H5B2 C5B H5B3 109.5 . .
S3B C6B H6B1 109.5 . .
S3B C6B H6B2 109.5 . .
H6B1 C6B H6B2 109.5 . .
S3B C6B H6B3 109.5 . .
H6B1 C6B H6B3 109.5 . .
H6B2 C6B H6B3 109.5 . .
O3 Mg1 O3 180.0 5_666 .
O3 Mg1 O1 92.23(4) 5_666 .
O3 Mg1 O1 87.77(4) . .
O3 Mg1 O1 87.77(4) 5_666 5_666
O3 Mg1 O1 92.23(4) . 5_666
O1 Mg1 O1 180.0 . 5_666
O3 Mg1 O2 89.70(4) 5_666 .
O3 Mg1 O2 90.30(4) . .
O1 Mg1 O2 90.44(4) . .
O1 Mg1 O2 89.56(4) 5_666 .
O3 Mg1 O2 90.30(4) 5_666 5_666
O3 Mg1 O2 89.70(4) . 5_666
O1 Mg1 O2 89.56(4) . 5_666
O1 Mg1 O2 90.44(4) 5_666 5_666
O2 Mg1 O2 180.0 . 5_666
O3 Mg1 S2B 105.28(7) 5_666 .
O3 Mg1 S2B 74.72(7) . .
O1 Mg1 S2B 63.56(7) . .
O1 Mg1 S2B 116.44(7) 5_666 .
O2 Mg1 S2B 31.11(7) . .
O2 Mg1 S2B 148.89(7) 5_666 .
O3 Mg1 S2B 74.72(7) 5_666 5_666
O3 Mg1 S2B 105.29(7) . 5_666
O1 Mg1 S2B 116.44(7) . 5_666
O1 Mg1 S2B 63.56(7) 5_666 5_666
O2 Mg1 S2B 148.89(7) . 5_666
O2 Mg1 S2B 31.11(7) 5_666 5_666
S1 O1 Mg1 141.50(6) . .
S2A O2 Mg1 144.52(7) . .
S2B O2 Mg1 106.59(13) . .
S3B O3 Mg1 137.1(2) . .
S3A O3 Mg1 126.61(6) . .
S1 C1 H1A 109.5 . .
S1 C1 H1B 109.5 . .
H1A C1 H1B 109.5 . .
S1 C1 H1C 109.5 . .
H1A C1 H1C 109.5 . .
H1B C1 H1C 109.5 . .
S1 C2 H2A 109.5 . .
S1 C2 H2B 109.5 . .
H2A C2 H2B 109.5 . .
S1 C2 H2C 109.5 . .
H2A C2 H2C 109.5 . .
H2B C2 H2C 109.5 . .
C12 C7 C8 114.77(15) . .
C12 C7 B1 124.07(13) . .
C8 C7 B1 121.04(14) . .
C9 C8 C7 122.35(19) . .
C9 C8 H8 118.8 . .
C7 C8 H8 118.8 . .
C10 C9 C8 120.54(19) . .
C10 C9 H9 119.7 . .
C8 C9 H9 119.7 . .
C9 C10 C11 118.86(17) . .
C9 C10 H10 120.6 . .
C11 C10 H10 120.6 . .
C10 C11 C12 120.5(2) . .
C10 C11 H11 119.7 . .
C12 C11 H11 119.7 . .
C7 C12 C11 122.92(18) . .
C7 C12 H12 118.5 . .
C11 C12 H12 118.5 . .
C14 C13 C18 114.66(15) . .
C14 C13 B1 121.41(14) . .
C18 C13 B1 123.92(13) . .
C15 C14 C13 122.46(18) . .
C15 C14 H14 118.8 . .
C13 C14 H14 118.8 . .
C16 C15 C14 120.70(18) . .
C16 C15 H15 119.7 . .
C14 C15 H15 119.7 . .
C15 C16 C17 119.03(18) . .
C15 C16 H16 120.5 . .
C17 C16 H16 120.5 . .
C16 C17 C18 120.1(2) . .
C16 C17 H17 120.0 . .
C18 C17 H17 120.0 . .
C17 C18 C13 123.05(17) . .
C17 C18 H18 118.5 . .
C13 C18 H18 118.5 . .
C24 C19 C20 115.23(14) . .
C24 C19 B2 125.31(12) . .
C20 C19 B2 119.45(13) . .
C21 C20 C19 122.35(17) . .
C21 C20 H20 118.8 . .
C19 C20 H20 118.8 . .
C22 C21 C20 120.42(17) . .
C22 C21 H21 119.8 . .
C20 C21 H21 119.8 . .
C23 C22 C21 118.97(16) . .
C23 C22 H22 120.5 . .
C21 C22 H22 120.5 . .
C22 C23 C24 120.14(18) . .
C22 C23 H23 119.9 . .
C24 C23 H23 119.9 . .
C19 C24 C23 122.87(16) . .
C19 C24 H24 118.6 . .
C23 C24 H24 118.6 . .
C30 C25 C26 114.77(13) . .
C30 C25 B3 122.84(11) . .
C26 C25 B3 122.34(11) . .
C27 C26 C25 122.53(15) . .
C27 C26 H26 118.7 . .
C25 C26 H26 118.7 . .
C28 C27 C26 120.48(16) . .
C28 C27 H27 119.8 . .
C26 C27 H27 119.8 . .
C27 C28 C29 119.05(15) . .
C27 C28 H28 120.5 . .
C29 C28 H28 120.5 . .
C28 C29 C30 120.06(16) . .
C28 C29 H29 120.0 . .
C30 C29 H29 120.0 . .
C29 C30 C25 123.08(15) . .
C29 C30 H30 118.5 . .
C25 C30 H30 118.5 . .
C7 B1 C7 109.87(16) 2_655 .
C7 B1 C13 107.89(7) 2_655 2_655
C7 B1 C13 110.60(7) . 2_655
C7 B1 C13 110.60(7) 2_655 .
C7 B1 C13 107.89(7) . .
C13 B1 C13 110.00(16) 2_655 .
C19 B2 C19 106.14(10) 7_577 8_757
C19 B2 C19 111.16(5) 7_577 2_665
C19 B2 C19 111.16(5) 8_757 2_665
C19 B2 C19 111.16(5) 7_577 .
C19 B2 C19 111.16(5) 8_757 .
C19 B2 C19 106.14(10) 2_665 .
C25 B3 C25 108.18(5) . 8_756
C25 B3 C25 112.09(9) . 2_665
C25 B3 C25 108.18(5) 8_756 2_665
C25 B3 C25 108.18(5) . 7_576
C25 B3 C25 112.09(9) 8_756 7_576
C25 B3 C25 108.18(5) 2_665 7_576

loop_
_geom_bond_atom_site_label_1
_geom_bond_atom_site_label_2
_geom_bond_distance
_geom_bond_site_symmetry_2
S1 O1 1.5155(10) .
S1 C1 1.7803(17) .
S1 C2 1.7806(18) .
S2A O2 1.5206(10) .
S2A C4A 1.784(2) .
S2A C3A 1.797(2) .
C3A H3A1 0.9800 .
C3A H3A2 0.9800 .
C3A H3A3 0.9800 .
C4A H4A1 0.9800 .
C4A H4A2 0.9800 .
C4A H4A3 0.9800 .
S2B O2 1.608(3) .
S2B C3B 1.715(12) .
S2B C4B 1.718(11) .
S2B Mg1 2.983(3) .
C3B H3B1 0.9800 .
C3B H3B2 0.9800 .
C3B H3B3 0.9800 .
C4B H4B1 0.9800 .
C4B H4B2 0.9800 .
C4B H4B3 0.9800 .
S3A O3 1.5168(10) .
S3A C5A 1.768(2) .
S3A C6A 1.771(2) .
C5A H5A1 0.9800 .
C5A H5A2 0.9800 .
C5A H5A3 0.9800 .
C6A H6A1 0.9800 .
C6A H6A2 0.9800 .
C6A H6A3 0.9800 .
S3B O3 1.470(5) .
S3B C5B 1.744(12) .
S3B C6B 1.746(12) .
C5B H5B1 0.9800 .
C5B H5B2 0.9800 .
C5B H5B3 0.9800 .
C6B H6B1 0.9800 .
C6B H6B2 0.9800 .
C6B H6B3 0.9800 .
Mg1 O3 2.0681(9) 5_666
Mg1 O3 2.0681(9) .
Mg1 O1 2.0803(9) .
Mg1 O1 2.0803(9) 5_666
Mg1 O2 2.0949(10) .
Mg1 O2 2.0950(10) 5_666
C1 H1A 0.9800 .
C1 H1B 0.9800 .
C1 H1C 0.9800 .
C2 H2A 0.9800 .
C2 H2B 0.9800 .
C2 H2C 0.9800 .
C7 C12 1.387(2) .
C7 C8 1.405(2) .
C7 B1 1.6436(19) .
C8 C9 1.396(3) .
C8 H8 0.9500 .
C9 C10 1.365(3) .
C9 H9 0.9500 .
C10 C11 1.367(3) .
C10 H10 0.9500 .
C11 C12 1.393(2) .
C11 H11 0.9500 .
C12 H12 0.9500 .
C13 C14 1.400(2) .
C13 C18 1.400(2) .
C13 B1 1.6538(19) .
C14 C15 1.396(2) .
C14 H14 0.9500 .
C15 C16 1.366(3) .
C15 H15 0.9500 .
C16 C17 1.374(3) .
C16 H16 0.9500 .
C17 C18 1.392(2) .
C17 H17 0.9500 .
C18 H18 0.9500 .
C19 C24 1.391(2) .
C19 C20 1.406(2) .
C19 B2 1.6484(15) .
C20 C21 1.394(2) .
C20 H20 0.9500 .
C21 C22 1.378(3) .
C21 H21 0.9500 .
C22 C23 1.376(3) .
C22 H22 0.9500 .
C23 C24 1.398(2) .
C23 H23 0.9500 .
C24 H24 0.9500 .
C25 C30 1.401(2) .
C25 C26 1.404(2) .
C25 B3 1.6504(13) .
C26 C27 1.395(2) .
C26 H26 0.9500 .
C27 C28 1.372(3) .
C27 H27 0.9500 .
C28 C29 1.381(3) .
C28 H28 0.9500 .
C29 C30 1.390(2) .
C29 H29 0.9500 .
C30 H30 0.9500 .

loop_
_geom_torsion_atom_site_label_1
_geom_torsion_atom_site_label_2
_geom_torsion_atom_site_label_3
_geom_torsion_atom_site_label_4
_geom_torsion
_geom_torsion_site_symmetry_4
C1 S1 O1 Mg1 -69.60(12) .
C2 S1 O1 Mg1 34.70(13) .
C4A S2A O2 Mg1 -31.77(15) .
C3A S2A O2 Mg1 69.61(16) .
C3B S2B O2 Mg1 133.2(6) .
C4B S2B O2 Mg1 -120.6(6) .
C5B S3B O3 Mg1 177.6(8) .
C6B S3B O3 Mg1 72.1(8) .
C5A S3A O3 Mg1 155.97(12) .
C6A S3A O3 Mg1 -101.40(12) .
C12 C7 C8 C9 0.1(2) .
B1 C7 C8 C9 -176.00(14) .
C7 C8 C9 C10 -1.7(3) .
C8 C9 C10 C11 1.9(3) .
C9 C10 C11 C12 -0.4(3) .
C8 C7 C12 C11 1.5(2) .
B1 C7 C12 C11 177.39(14) .
C10 C11 C12 C7 -1.4(3) .
C18 C13 C14 C15 0.7(2) .
B1 C13 C14 C15 -179.53(14) .
C13 C14 C15 C16 0.0(3) .
C14 C15 C16 C17 -0.8(3) .
C15 C16 C17 C18 1.0(3) .
C16 C17 C18 C13 -0.3(3) .
C14 C13 C18 C17 -0.5(2) .
B1 C13 C18 C17 179.73(15) .
C24 C19 C20 C21 1.7(2) .
B2 C19 C20 C21 -179.54(12) .
C19 C20 C21 C22 -0.8(2) .
C20 C21 C22 C23 -0.5(2) .
C21 C22 C23 C24 0.9(2) .
C20 C19 C24 C23 -1.3(2) .
B2 C19 C24 C23 180.00(12) .
C22 C23 C24 C19 0.1(2) .
C30 C25 C26 C27 1.2(2) .
B3 C25 C26 C27 178.58(12) .
C25 C26 C27 C28 0.2(3) .
C26 C27 C28 C29 -1.5(3) .
C27 C28 C29 C30 1.3(2) .
C28 C29 C30 C25 0.2(2) .
C26 C25 C30 C29 -1.4(2) .
B3 C25 C30 C29 -178.75(12) .
C12 C7 B1 C7 141.64(16) 2_655
C8 C7 B1 C7 -42.69(11) 2_655
C12 C7 B1 C13 22.64(19) 2_655
C8 C7 B1 C13 -161.69(14) 2_655
C12 C7 B1 C13 -97.71(15) .
C8 C7 B1 C13 77.96(17) .
C14 C13 B1 C7 -80.74(17) 2_655
C18 C13 B1 C7 99.02(14) 2_655
C14 C13 B1 C7 159.07(13) .
C18 C13 B1 C7 -21.17(18) .
C14 C13 B1 C13 38.35(11) 2_655
C18 C13 B1 C13 -141.90(15) 2_655
C24 C19 B2 C19 -114.18(16) 7_577
C20 C19 B2 C19 67.21(9) 7_577
C24 C19 B2 C19 3.82(13) 8_757
C20 C19 B2 C19 -174.79(13) 8_757
C24 C19 B2 C19 124.82(15) 2_665
C20 C19 B2 C19 -53.79(10) 2_665
C30 C25 B3 C25 -29.45(13) 8_756
C26 C25 B3 C25 153.41(12) 8_756
C30 C25 B3 C25 -148.63(13) 2_665
C26 C25 B3 C25 34.22(10) 2_665
C30 C25 B3 C25 92.18(15) 7_576
C26 C25 B3 C25 -84.96(9) 7_576
